data_7002700
loop_
_publ_author_name
'Fu, Ruibiao'
'Hu, Shengmin'
'Wu, Xintao'

_publ_section_title
;
 Syntheses, crystal structures, thermal stabilities and luminescence of
 two new zinc phosphonates
;
_journal_issue 43
_journal_name_full 'Dalton Transactions'
_journal_page_first 9440
_journal_page_last 9445
_journal_paper_doi 10.1039/b909015k
_journal_year 2009
_chemical_formula_sum 'C10.5 H24 N O28 P4 Zn5'
_chemical_formula_weight 1063.04
_chemical_name_systematic
;
?
;
_space_group_IT_number 2
_symmetry_cell_setting triclinic
_symmetry_space_group_name_Hall '-P 1'
_symmetry_space_group_name_H-M 'P -1'
_atom_sites_solution_hydrogens geom
_atom_sites_solution_primary direct
_atom_sites_solution_secondary difmap
_audit_creation_method SHELXL-97
_cell_angle_alpha 68.297(4)
_cell_angle_beta 78.859(5)
_cell_angle_gamma 72.300(7)
_cell_formula_units_Z 2
_cell_length_a 10.1800(14)
_cell_length_b 11.0600(16)
_cell_length_c 14.0137(15)
_cell_measurement_reflns_used 3892
_cell_measurement_temperature 293(2)
_cell_measurement_theta_max 27.4835
_cell_measurement_theta_min 2.0487
_cell_volume 1390.7(3)
_computing_structure_refinement 'SHELXL-97 (Sheldrick, 1997)'
_computing_structure_solution 'SHELXS-97 (Sheldrick, 1990)'
_diffrn_ambient_temperature 293(2)
_diffrn_measured_fraction_theta_full 0.964
_diffrn_measured_fraction_theta_max 0.964
_diffrn_radiation_monochromator graphite
_diffrn_radiation_source 'Rotating Anode'
_diffrn_radiation_type MoK\a
_diffrn_radiation_wavelength 0.71073
_diffrn_reflns_av_R_equivalents 0.0192
_diffrn_reflns_av_sigmaI/netI 0.0295
_diffrn_reflns_limit_h_max 13
_diffrn_reflns_limit_h_min -12
_diffrn_reflns_limit_k_max 14
_diffrn_reflns_limit_k_min -12
_diffrn_reflns_limit_l_max 18
_diffrn_reflns_limit_l_min -17
_diffrn_reflns_number 10113
_diffrn_reflns_theta_full 27.48
_diffrn_reflns_theta_max 27.48
_diffrn_reflns_theta_min 2.05
_exptl_absorpt_coefficient_mu 4.603
_exptl_absorpt_correction_T_max 1.0000
_exptl_absorpt_correction_T_min 0.5231
_exptl_absorpt_correction_type multi-scan
_exptl_crystal_colour colorless
_exptl_crystal_density_diffrn 2.539
_exptl_crystal_density_method 'not measured'
_exptl_crystal_description prism
_exptl_crystal_F_000 1056
_exptl_crystal_size_max 0.3500
_exptl_crystal_size_mid 0.1500
_exptl_crystal_size_min 0.0800
_refine_diff_density_max 0.647
_refine_diff_density_min -0.789
_refine_diff_density_rms 0.101
_refine_ls_extinction_method none
_refine_ls_goodness_of_fit_ref 1.072
_refine_ls_hydrogen_treatment mixed
_refine_ls_matrix_type full
_refine_ls_number_parameters 519
_refine_ls_number_reflns 6155
_refine_ls_number_restraints 6
_refine_ls_restrained_S_all 1.072
_refine_ls_R_factor_all 0.0392
_refine_ls_R_factor_gt 0.0304
_refine_ls_shift/su_max 0.001
_refine_ls_shift/su_mean 0.000
_refine_ls_structure_factor_coef Fsqd
_refine_ls_weighting_details 'calc w=1/[\s^2^(Fo^2^)+(0.0384P)^2^+0.7557P] where P=(Fo^2^+2Fc^2^)/3'
_refine_ls_weighting_scheme calc
_refine_ls_wR_factor_gt 0.0763
_refine_ls_wR_factor_ref 0.0813
_reflns_number_gt 5154
_reflns_number_total 6155
_reflns_threshold_expression >2sigma(I)
_cod_data_source_file b909015k.txt
_cod_data_source_block f1
_cod_depositor_comments
;
The following automatic conversions were performed:
'_exptl_absorpt_correction_type' value 'Multi-scan' changed to
'multi-scan' according to
'/home/saulius/struct/CIF-dictionaries/cif_core.dic' dictionary named
'cif_core.dic' version 2.4.1 from 2010-06-29.

Automatic conversion script
Id: cif_fix_enum 1527 2010-12-29 10:47:43Z saulius 
;
_cod_original_sg_symbol_H-M p-1
_cod_original_formula_sum 'C10.50 H24 N O28 P4 Zn5'
_cod_database_code 7002700

loop_
_symmetry_equiv_pos_as_xyz
'x, y, z'
'-x, -y, -z'

loop_
_atom_site_label
_atom_site_type_symbol
_atom_site_fract_x
_atom_site_fract_y
_atom_site_fract_z
_atom_site_U_iso_or_equiv
_atom_site_adp_type
_atom_site_occupancy
_atom_site_symmetry_multiplicity
_atom_site_calc_flag
_atom_site_refinement_flags
_atom_site_disorder_assembly
_atom_site_disorder_group
Zn1 Zn 0.07753(3) -0.14624(3) -0.08602(2) 0.01052(9) Uani 1 1 d . . .
Zn2 Zn -0.07846(3) -0.35199(3) 0.08304(2) 0.01113(9) Uani 1 1 d . . .
Zn3 Zn -0.37564(3) -0.01330(3) -0.17730(2) 0.01258(9) Uani 1 1 d . . .
Zn4 Zn 0.02476(12) 0.22077(11) -0.51149(10) 0.01121(17) Uani 0.75 1 d P . .
Zn4A Zn 0.0056(5) 0.2425(5) -0.5039(3) 0.0705(18) Uani 0.25 1 d P . .
Zn5 Zn 0.38149(3) 0.50945(3) -0.82359(2) 0.01268(9) Uani 1 1 d . . .
P1 P 0.22506(7) -0.46867(7) -0.01775(5) 0.00877(15) Uani 1 1 d . . .
P2 P -0.22200(7) -0.03026(7) 0.01563(5) 0.00916(15) Uani 1 1 d . . .
P3 P -0.15964(7) 0.01356(7) -0.38524(6) 0.01232(16) Uani 1 1 d . . .
P4 P 0.15665(8) 0.47441(7) -0.62009(6) 0.01349(16) Uani 1 1 d . . .
O1W O -0.3144(3) -0.2111(2) -0.1581(2) 0.0250(6) Uani 1 1 d . . .
H18 H -0.365(5) -0.238(5) -0.160(4) 0.048(16) Uiso 1 1 d . . .
H19 H -0.257(5) -0.269(5) -0.114(4) 0.048(13) Uiso 1 1 d . . .
O1 O 0.3342(2) -0.4942(2) 0.05102(17) 0.0190(5) Uani 1 1 d . . .
O2 O 0.1813(2) -0.59497(19) -0.00086(15) 0.0130(4) Uani 1 1 d . . .
O2W O 0.3146(3) 0.7069(2) -0.8402(2) 0.0243(5) Uani 1 1 d . . .
H20 H 0.379(5) 0.738(5) -0.837(4) 0.057(15) Uiso 1 1 d . . .
H21 H 0.269(4) 0.750(4) -0.874(3) 0.023(12) Uiso 1 1 d . . .
O3 O 0.1015(2) -0.34952(19) -0.01357(15) 0.0129(4) Uani 1 1 d . . .
O3W O 0.4192(4) 0.6266(4) -0.6090(3) 0.0586(10) Uani 1 1 d D . .
H22 H 0.507(5) 0.559(7) -0.611(5) 0.18(4) Uiso 1 1 d D . .
H23 H 0.418(4) 0.642(4) -0.547(2) 0.028(10) Uiso 1 1 d D . .
O4 O 0.5842(2) 0.5232(2) -0.83028(19) 0.0197(5) Uani 1 1 d . . .
H15 H 0.611(5) 0.584(5) -0.838(4) 0.053(15) Uiso 1 1 d . . .
O4W O 0.3788(4) 0.6683(4) -0.4146(3) 0.0692(11) Uani 1 1 d D . .
H24 H 0.455(7) 0.593(7) -0.425(8) 0.20(5) Uiso 1 1 d D . .
H25 H 0.301(7) 0.630(10) -0.396(13) 0.43(10) Uiso 1 1 d D . .
O5 O 0.5111(2) 0.30865(19) -0.79784(16) 0.0152(4) Uani 1 1 d . . .
O6 O 0.2780(2) -0.18695(19) -0.17230(16) 0.0157(4) Uani 1 1 d . . .
O7 O -0.0996(2) -0.15040(18) 0.01260(15) 0.0125(4) Uani 1 1 d . . .
O8 O -0.1776(2) 0.09497(19) 0.00075(15) 0.0127(4) Uani 1 1 d . . .
O9 O -0.3285(2) -0.0027(2) -0.05536(17) 0.0209(5) Uani 1 1 d . . .
O10 O -0.5808(2) -0.0300(2) -0.15960(18) 0.0189(5) Uani 1 1 d . . .
H13 H -0.617(5) -0.082(4) -0.155(3) 0.042(13) Uiso 1 1 d . . .
O11 O -0.5088(2) 0.1866(2) -0.19989(17) 0.0175(4) Uani 1 1 d . . .
O12 O -0.2805(2) -0.3098(2) 0.17054(17) 0.0171(4) Uani 1 1 d . . .
O13 O -0.2868(2) 0.0543(2) -0.31540(16) 0.0196(5) Uani 1 1 d . . .
O14 O -0.1725(2) -0.0974(2) -0.42081(16) 0.0183(5) Uani 1 1 d . . .
O15 O -0.1320(2) 0.1346(2) -0.47591(16) 0.0181(5) Uani 1 1 d . . .
O16 O -0.0238(2) -0.1596(2) -0.21489(17) 0.0183(5) Uani 1 1 d . . .
H14 H -0.007(5) -0.218(5) -0.229(4) 0.051(16) Uiso 1 1 d . . .
O17 O 0.0289(2) 0.0404(2) -0.19302(15) 0.0151(4) Uani 1 1 d . . .
O18 O 0.0613(3) 0.1502(2) -0.35864(16) 0.0247(5) Uani 1 1 d . . .
O19 O 0.1270(2) 0.3586(2) -0.52815(16) 0.0202(5) Uani 1 1 d . . .
O20 O 0.1722(2) 0.5874(2) -0.58456(19) 0.0237(5) Uani 1 1 d . . .
H17 H 0.259(6) 0.598(5) -0.606(4) 0.081(18) Uiso 1 1 d . . .
O21 O 0.2801(2) 0.4346(2) -0.69124(16) 0.0209(5) Uani 1 1 d . . .
O22 O 0.0161(2) -0.3402(2) 0.21726(18) 0.0217(5) Uani 1 1 d . . .
H16 H 0.004(5) -0.287(4) 0.241(3) 0.039(13) Uiso 1 1 d . . .
O23 O -0.0668(2) 0.3454(2) -0.64714(17) 0.0239(5) Uani 1 1 d . . .
O24 O -0.0332(2) -0.5387(2) 0.18916(15) 0.0163(4) Uani 1 1 d . . .
N1 N -0.4302(4) -0.1313(4) -0.4317(3) 0.0451(9) Uani 1 1 d . . .
H6 H -0.4310 -0.2160 -0.3910 0.054 Uiso 1 1 calc R . .
H5 H -0.3477 -0.1183 -0.4298 0.054 Uiso 1 1 calc R . .
C1 C -0.3749(8) -0.1938(8) -0.5807(6) 0.0312(17) Uani 0.50 1 d P . .
H1 H -0.3979 -0.1698 -0.6498 0.047 Uiso 0.50 1 calc PR . .
H2 H -0.3879 -0.2816 -0.5409 0.047 Uiso 0.50 1 calc PR . .
H3 H -0.2800 -0.1945 -0.5823 0.047 Uiso 0.50 1 calc PR . .
C2 C -0.4496(6) -0.1119(5) -0.5417(4) 0.0612(16) Uani 1 1 d . . .
H4 H -0.5431 -0.1220 -0.5379 0.073 Uiso 1 1 calc R . .
C3 C -0.5422(6) -0.0351(5) -0.3929(3) 0.0550(13) Uani 1 1 d . . .
H7 H -0.5279 -0.0485 -0.3228 0.066 Uiso 1 1 calc R . .
H8 H -0.6299 -0.0539 -0.3910 0.066 Uiso 1 1 calc R . .
C4 C 0.3050(3) -0.4171(3) -0.1508(2) 0.0106(5) Uani 1 1 d . . .
H9 H 0.235(3) -0.387(3) -0.197(2) 0.008(7) Uiso 1 1 d . . .
C5 C 0.6382(3) 0.2965(3) -0.8232(2) 0.0110(5) Uani 1 1 d . . .
C6 C -0.3066(3) -0.0798(3) 0.1475(2) 0.0114(5) Uani 1 1 d . . .
H10 H -0.241(3) -0.105(3) 0.197(2) 0.010(8) Uiso 1 1 d . . .
C7 C -0.6355(3) 0.2000(3) -0.1739(2) 0.0109(5) Uani 1 1 d . . .
C8 C -0.0058(3) -0.0565(3) -0.3103(2) 0.0120(6) Uani 1 1 d . . .
H11 H 0.069(4) -0.088(3) -0.356(3) 0.022(9) Uiso 1 1 d . . .
C9 C 0.0308(3) 0.0525(3) -0.2863(2) 0.0124(6) Uani 1 1 d . . .
C10 C -0.0005(3) -0.4481(3) 0.3106(2) 0.0146(6) Uani 1 1 d . . .
H12 H -0.078(4) -0.422(3) 0.358(3) 0.014(8) Uiso 1 1 d . . .
C11 C -0.0361(3) -0.5544(3) 0.2823(2) 0.0131(6) Uani 1 1 d . . .

loop_
_atom_site_aniso_label
_atom_site_aniso_U_11
_atom_site_aniso_U_22
_atom_site_aniso_U_33
_atom_site_aniso_U_23
_atom_site_aniso_U_13
_atom_site_aniso_U_12
Zn1 0.00869(16) 0.00978(17) 0.01125(17) -0.00213(13) 0.00043(12) -0.00229(12)
Zn2 0.00955(17) 0.00973(17) 0.01201(17) -0.00188(13) 0.00054(13) -0.00262(12)
Zn3 0.01220(17) 0.01372(18) 0.01206(17) -0.00428(13) -0.00095(13) -0.00378(12)
Zn4 0.0113(3) 0.0125(3) 0.0094(4) -0.0045(3) 0.0016(2) -0.0029(2)
Zn4A 0.062(3) 0.105(4) 0.032(2) 0.048(2) -0.037(2) -0.073(3)
Zn5 0.01104(17) 0.01343(18) 0.01300(17) -0.00384(13) -0.00091(13) -0.00314(12)
P1 0.0064(3) 0.0088(3) 0.0103(3) -0.0033(3) -0.0009(3) -0.0005(2)
P2 0.0069(3) 0.0098(3) 0.0106(3) -0.0044(3) -0.0007(3) -0.0006(2)
P3 0.0096(3) 0.0161(4) 0.0095(3) -0.0024(3) 0.0003(3) -0.0039(3)
P4 0.0125(4) 0.0152(4) 0.0115(4) -0.0027(3) 0.0000(3) -0.0046(3)
O1W 0.0260(14) 0.0108(11) 0.0371(15) -0.0016(10) -0.0163(12) -0.0029(10)
O1 0.0147(11) 0.0239(12) 0.0205(11) -0.0093(9) -0.0086(9) -0.0011(8)
O2 0.0145(10) 0.0105(10) 0.0136(10) -0.0023(8) -0.0035(8) -0.0035(7)
O2W 0.0233(13) 0.0144(12) 0.0357(15) -0.0038(11) -0.0145(12) -0.0039(10)
O3 0.0091(9) 0.0097(10) 0.0150(10) -0.0024(8) 0.0037(8) -0.0008(7)
O3W 0.066(2) 0.081(3) 0.0417(19) -0.0082(18) -0.0033(17) -0.052(2)
O4 0.0110(10) 0.0159(11) 0.0369(14) -0.0187(10) 0.0094(9) -0.0049(8)
O4W 0.046(2) 0.097(3) 0.056(2) -0.011(2) -0.0103(18) -0.021(2)
O5 0.0075(9) 0.0141(10) 0.0243(11) -0.0067(9) 0.0012(8) -0.0044(7)
O6 0.0114(10) 0.0120(10) 0.0235(11) -0.0085(9) 0.0047(8) -0.0033(8)
O7 0.0097(9) 0.0081(9) 0.0150(10) -0.0031(8) 0.0062(8) -0.0009(7)
O8 0.0139(10) 0.0101(10) 0.0134(10) -0.0035(8) -0.0010(8) -0.0029(7)
O9 0.0165(11) 0.0273(12) 0.0227(11) -0.0121(10) -0.0088(9) -0.0021(9)
O10 0.0123(11) 0.0154(11) 0.0332(13) -0.0163(10) 0.0079(9) -0.0056(8)
O11 0.0086(10) 0.0142(10) 0.0299(12) -0.0089(9) 0.0022(9) -0.0037(8)
O12 0.0120(10) 0.0139(11) 0.0252(12) -0.0095(9) 0.0047(9) -0.0034(8)
O13 0.0144(11) 0.0219(11) 0.0156(11) -0.0032(9) 0.0034(9) -0.0018(8)
O14 0.0145(11) 0.0220(11) 0.0202(11) -0.0087(9) -0.0007(9) -0.0057(8)
O15 0.0145(11) 0.0238(12) 0.0124(10) 0.0004(9) -0.0010(8) -0.0079(8)
O16 0.0266(12) 0.0118(11) 0.0161(11) 0.0004(9) -0.0069(9) -0.0075(9)
O17 0.0179(11) 0.0164(10) 0.0114(10) -0.0041(8) -0.0030(8) -0.0046(8)
O18 0.0386(14) 0.0244(12) 0.0130(11) 0.0032(9) -0.0066(10) -0.0195(10)
O19 0.0230(12) 0.0248(12) 0.0128(10) -0.0007(9) -0.0017(9) -0.0129(9)
O20 0.0190(12) 0.0289(13) 0.0303(13) -0.0164(10) 0.0012(10) -0.0099(9)
O21 0.0182(11) 0.0218(12) 0.0160(11) -0.0028(9) 0.0042(9) -0.0038(9)
O22 0.0282(13) 0.0140(11) 0.0220(12) -0.0020(10) -0.0062(10) -0.0069(9)
O23 0.0315(13) 0.0210(12) 0.0180(11) 0.0066(9) -0.0102(10) -0.0162(10)
O24 0.0204(11) 0.0137(10) 0.0138(10) -0.0026(8) -0.0042(9) -0.0037(8)
N1 0.050(2) 0.052(2) 0.0319(19) 0.0049(16) -0.0085(17) -0.0318(18)
C1 0.029(4) 0.032(4) 0.035(4) -0.017(3) -0.012(3) 0.002(3)
C2 0.100(4) 0.066(3) 0.035(2) 0.005(2) -0.029(3) -0.058(3)
C3 0.071(3) 0.071(3) 0.028(2) 0.001(2) -0.009(2) -0.045(3)
C4 0.0056(12) 0.0112(13) 0.0166(14) -0.0092(11) 0.0011(11) 0.0001(10)
C5 0.0120(13) 0.0116(13) 0.0085(13) -0.0023(11) 0.0003(10) -0.0038(10)
C6 0.0081(13) 0.0139(14) 0.0149(14) -0.0088(11) 0.0001(11) -0.0023(10)
C7 0.0119(13) 0.0131(14) 0.0097(13) -0.0064(11) 0.0007(10) -0.0037(10)
C8 0.0109(13) 0.0150(14) 0.0086(13) -0.0024(11) -0.0011(11) -0.0030(10)
C9 0.0102(13) 0.0128(14) 0.0138(14) -0.0029(11) -0.0026(11) -0.0031(10)
C10 0.0142(14) 0.0129(14) 0.0142(14) -0.0036(11) -0.0001(12) -0.0017(11)
C11 0.0097(13) 0.0135(14) 0.0128(14) -0.0004(11) -0.0034(11) -0.0018(10)

loop_
_atom_type_symbol
_atom_type_description
_atom_type_scat_dispersion_real
_atom_type_scat_dispersion_imag
_atom_type_scat_source
C C 0.0033 0.0016 'International Tables Vol C Tables 4.2.6.8 and 6.1.1.4'
H H 0.0000 0.0000 'International Tables Vol C Tables 4.2.6.8 and 6.1.1.4'
N N 0.0061 0.0033 'International Tables Vol C Tables 4.2.6.8 and 6.1.1.4'
O O 0.0106 0.0060 'International Tables Vol C Tables 4.2.6.8 and 6.1.1.4'
P P 0.1023 0.0942 'International Tables Vol C Tables 4.2.6.8 and 6.1.1.4'
Zn Zn 0.2839 1.4301 'International Tables Vol C Tables 4.2.6.8 and 6.1.1.4'

loop_
_geom_angle_atom_site_label_1
_geom_angle_atom_site_label_2
_geom_angle_atom_site_label_3
_geom_angle
_geom_angle_site_symmetry_1
_geom_angle_site_symmetry_3
_geom_angle_publ_flag
O8 Zn1 O17 95.34(8) 2 . ?
O8 Zn1 O7 95.69(8) 2 . ?
O17 Zn1 O7 102.89(8) . . ?
O8 Zn1 O3 103.78(8) 2 . ?
O17 Zn1 O3 160.65(8) . . ?
O7 Zn1 O3 78.48(8) . . ?
O8 Zn1 O6 85.15(8) 2 . ?
O17 Zn1 O6 89.04(8) . . ?
O7 Zn1 O6 167.88(7) . . ?
O3 Zn1 O6 89.57(7) . . ?
O8 Zn1 O16 166.04(8) 2 . ?
O17 Zn1 O16 71.87(8) . . ?
O7 Zn1 O16 92.71(8) . . ?
O3 Zn1 O16 88.80(8) . . ?
O6 Zn1 O16 88.97(8) . . ?
O24 Zn2 O2 93.57(8) . 2_545 ?
O24 Zn2 O7 160.56(8) . . ?
O2 Zn2 O7 105.53(8) 2_545 . ?
O24 Zn2 O3 102.71(8) . . ?
O2 Zn2 O3 97.74(8) 2_545 . ?
O7 Zn2 O3 78.67(8) . . ?
O24 Zn2 O12 88.61(8) . . ?
O2 Zn2 O12 84.45(8) 2_545 . ?
O7 Zn2 O12 89.63(7) . . ?
O3 Zn2 O12 168.26(7) . . ?
O24 Zn2 O22 71.93(8) . . ?
O2 Zn2 O22 163.13(8) 2_545 . ?
O7 Zn2 O22 88.64(8) . . ?
O3 Zn2 O22 93.96(8) . . ?
O12 Zn2 O22 86.56(8) . . ?
O9 Zn3 O13 125.00(10) . . ?
O9 Zn3 O1W 104.05(10) . . ?
O13 Zn3 O1W 98.78(10) . . ?
O9 Zn3 O10 111.39(9) . . ?
O13 Zn3 O10 119.25(9) . . ?
O1W Zn3 O10 86.97(10) . . ?
O9 Zn3 O11 86.54(9) . . ?
O13 Zn3 O11 88.34(8) . . ?
O1W Zn3 O11 160.09(10) . . ?
O10 Zn3 O11 73.39(8) . . ?
O15 Zn4 O19 158.36(9) . . ?
O15 Zn4 O14 101.69(10) . 2_554 ?
O19 Zn4 O14 99.83(10) . 2_554 ?
O15 Zn4 O18 90.48(10) . . ?
O19 Zn4 O18 85.70(10) . . ?
O14 Zn4 O18 106.18(10) 2_554 . ?
O15 Zn4 O23 86.58(10) . . ?
O19 Zn4 O23 89.33(10) . . ?
O14 Zn4 O23 94.96(10) 2_554 . ?
O18 Zn4 O23 158.81(10) . . ?
O19 Zn4A O15 175.3(3) . . ?
O19 Zn4A O18 88.9(2) . . ?
O15 Zn4A O18 91.5(2) . . ?
O19 Zn4A O23 92.2(2) . . ?
O15 Zn4A O23 87.10(19) . . ?
O18 Zn4A O23 175.1(3) . . ?
O19 Zn4A O14 92.6(2) . 2_554 ?
O15 Zn4A O14 92.0(2) . 2_554 ?
O18 Zn4A O14 97.4(2) . 2_554 ?
O23 Zn4A O14 87.3(2) . 2_554 ?
O1 Zn5 O21 120.36(10) 1_564 . ?
O1 Zn5 O2W 102.27(10) 1_564 . ?
O21 Zn5 O2W 99.88(10) . . ?
O1 Zn5 O4 114.46(9) 1_564 . ?
O21 Zn5 O4 120.84(9) . . ?
O2W Zn5 O4 88.39(10) . . ?
O1 Zn5 O5 88.81(8) 1_564 . ?
O21 Zn5 O5 86.21(8) . . ?
O2W Zn5 O5 162.06(10) . . ?
O4 Zn5 O5 74.09(8) . . ?
O1 P1 O2 112.16(12) . . ?
O1 P1 O3 113.49(12) . . ?
O2 P1 O3 112.49(12) . . ?
O1 P1 C4 106.45(13) . . ?
O2 P1 C4 106.96(12) . . ?
O3 P1 C4 104.58(12) . . ?
O9 P2 O8 111.98(12) . . ?
O9 P2 O7 113.32(12) . . ?
O8 P2 O7 112.86(11) . . ?
O9 P2 C6 106.49(13) . . ?
O8 P2 C6 106.39(12) . . ?
O7 P2 C6 105.08(12) . . ?
O15 P3 O13 111.48(12) . . ?
O15 P3 O14 111.88(12) . . ?
O13 P3 O14 110.95(13) . . ?
O15 P3 C8 106.50(12) . . ?
O13 P3 C8 108.59(12) . . ?
O14 P3 C8 107.19(12) . . ?
O19 P4 O21 113.87(13) . . ?
O19 P4 O20 110.25(13) . . ?
O21 P4 O20 110.95(13) . . ?
O19 P4 C10 106.72(13) . 1_564 ?
O21 P4 C10 110.33(13) . 1_564 ?
O20 P4 C10 104.20(13) . 1_564 ?
P1 O1 Zn5 149.08(14) . 1_546 ?
P1 O2 Zn2 133.96(12) . 2_545 ?
P1 O3 Zn1 130.70(12) . . ?
P1 O3 Zn2 127.88(12) . . ?
Zn1 O3 Zn2 101.02(8) . . ?
C4 O4 Zn5 117.72(17) 2_654 . ?
C5 O5 Zn5 117.02(17) . . ?
C5 O6 Zn1 131.44(19) 2_654 . ?
P2 O7 Zn2 130.99(12) . . ?
P2 O7 Zn1 126.52(12) . . ?
Zn2 O7 Zn1 101.82(8) . . ?
P2 O8 Zn1 134.02(12) . 2 ?
P2 O9 Zn3 149.72(15) . . ?
C6 O10 Zn3 119.36(17) 2_455 . ?
C7 O11 Zn3 118.73(18) . . ?
C7 O12 Zn2 131.44(19) 2_455 . ?
P3 O13 Zn3 140.77(13) . . ?
P3 O14 Zn4 129.80(13) . 2_554 ?
P3 O14 Zn4A 130.77(17) . 2_554 ?
Zn4 O14 Zn4A 1.25(15) 2_554 2_554 ?
P3 O15 Zn4 130.62(13) . . ?
P3 O15 Zn4A 132.10(18) . . ?
Zn4 O15 Zn4A 8.60(16) . . ?
C8 O16 Zn1 111.47(17) . . ?
C9 O17 Zn1 119.63(18) . . ?
C9 O18 Zn4A 132.2(2) . . ?
C9 O18 Zn4 129.8(2) . . ?
Zn4A O18 Zn4 8.35(16) . . ?
P4 O19 Zn4A 132.09(18) . . ?
P4 O19 Zn4 131.39(13) . . ?
Zn4A O19 Zn4 8.40(17) . . ?
P4 O21 Zn5 141.45(14) . . ?
C10 O22 Zn2 111.11(18) . . ?
C11 O23 Zn4A 129.7(2) 1_564 . ?
C11 O23 Zn4 130.7(2) 1_564 . ?
Zn4A O23 Zn4 8.25(16) . . ?
C11 O24 Zn2 120.87(18) . . ?
C3 N1 C2 110.0(4) . . ?
C1 C2 N1 118.0(5) . . ?
C1 C2 C3 114.8(6) . 2_454 ?
N1 C2 C3 108.4(4) . 2_454 ?
N1 C3 C2 113.4(4) . 2_454 ?
O4 C4 C5 107.5(2) 2_654 2_654 ?
O4 C4 P1 111.4(2) 2_654 . ?
C5 C4 P1 112.90(19) 2_654 . ?
O5 C5 O6 123.0(3) . 2_654 ?
O5 C5 C4 118.8(2) . 2_654 ?
O6 C5 C4 118.1(2) 2_654 2_654 ?
O10 C6 C7 107.5(2) 2_455 2_455 ?
O10 C6 P2 109.2(2) 2_455 . ?
C7 C6 P2 113.56(19) 2_455 . ?
O11 C7 O12 123.7(3) . 2_455 ?
O11 C7 C6 118.5(2) . 2_455 ?
O12 C7 C6 117.7(2) 2_455 2_455 ?
O16 C8 C9 107.4(2) . . ?
O16 C8 P3 113.19(19) . . ?
C9 C8 P3 111.47(19) . . ?
O18 C9 O17 122.2(3) . . ?
O18 C9 C8 119.6(2) . . ?
O17 C9 C8 118.2(2) . . ?
O22 C10 C11 107.7(2) . . ?
O22 C10 P4 112.7(2) . 1_546 ?
C11 C10 P4 109.15(19) . 1_546 ?
O24 C11 O23 122.2(3) . 1_546 ?
O24 C11 C10 118.4(2) . . ?
O23 C11 C10 119.4(3) 1_546 . ?

loop_
_geom_bond_atom_site_label_1
_geom_bond_atom_site_label_2
_geom_bond_distance
_geom_bond_site_symmetry_2
_geom_bond_publ_flag
Zn1 O8 2.028(2) 2 ?
Zn1 O17 2.032(2) . ?
Zn1 O7 2.0501(19) . ?
Zn1 O3 2.0541(19) . ?
Zn1 O6 2.172(2) . ?
Zn1 O16 2.315(2) . ?
Zn2 O24 2.025(2) . ?
Zn2 O2 2.026(2) 2_545 ?
Zn2 O7 2.0382(19) . ?
Zn2 O3 2.058(2) . ?
Zn2 O12 2.195(2) . ?
Zn2 O22 2.332(2) . ?
Zn3 O9 1.914(2) . ?
Zn3 O13 1.946(2) . ?
Zn3 O1W 2.012(2) . ?
Zn3 O10 2.111(2) . ?
Zn3 O11 2.157(2) . ?
Zn4 O15 1.993(3) . ?
Zn4 O19 2.017(3) . ?
Zn4 O14 2.045(2) 2_554 ?
Zn4 O18 2.057(2) . ?
Zn4 O23 2.085(2) . ?
Zn4A O19 1.942(5) . ?
Zn4A O15 2.000(5) . ?
Zn4A O18 2.016(5) . ?
Zn4A O23 2.060(5) . ?
Zn4A O14 2.340(6) 2_554 ?
Zn5 O1 1.927(2) 1_564 ?
Zn5 O21 1.958(2) . ?
Zn5 O2W 2.017(2) . ?
Zn5 O4 2.097(2) . ?
Zn5 O5 2.148(2) . ?
P1 O1 1.505(2) . ?
P1 O2 1.516(2) . ?
P1 O3 1.5308(19) . ?
P1 C4 1.837(3) . ?
P2 O9 1.500(2) . ?
P2 O8 1.515(2) . ?
P2 O7 1.5281(19) . ?
P2 C6 1.839(3) . ?
P3 O15 1.522(2) . ?
P3 O13 1.523(2) . ?
P3 O14 1.532(2) . ?
P3 C8 1.858(3) . ?
P4 O19 1.502(2) . ?
P4 O21 1.507(2) . ?
P4 O20 1.564(2) . ?
P4 C10 1.840(3) 1_564 ?
O1 Zn5 1.927(2) 1_546 ?
O2 Zn2 2.026(2) 2_545 ?
O4 C4 1.425(3) 2_654 ?
O5 C5 1.253(3) . ?
O6 C5 1.268(3) 2_654 ?
O8 Zn1 2.028(2) 2 ?
O10 C6 1.431(3) 2_455 ?
O11 C7 1.250(3) . ?
O12 C7 1.267(3) 2_455 ?
O14 Zn4 2.045(2) 2_554 ?
O14 Zn4A 2.340(6) 2_554 ?
O16 C8 1.424(3) . ?
O17 C9 1.260(3) . ?
O18 C9 1.250(3) . ?
O22 C10 1.430(4) . ?
O23 C11 1.259(3) 1_564 ?
O24 C11 1.247(3) . ?
N1 C3 1.476(6) . ?
N1 C2 1.520(5) . ?
C1 C2 1.218(8) . ?
C2 C3 1.528(7) 2_454 ?
C3 C2 1.528(7) 2_454 ?
C4 O4 1.425(3) 2_654 ?
C4 C5 1.509(4) 2_654 ?
C5 O6 1.268(3) 2_654 ?
C5 C4 1.509(4) 2_654 ?
C6 O10 1.431(3) 2_455 ?
C6 C7 1.510(4) 2_455 ?
C7 O12 1.267(3) 2_455 ?
C7 C6 1.510(4) 2_455 ?
C8 C9 1.526(4) . ?
C10 C11 1.527(4) . ?
C10 P4 1.840(3) 1_546 ?
C11 O23 1.259(3) 1_546 ?

loop_
_geom_hbond_atom_site_label_D
_geom_hbond_atom_site_label_H
_geom_hbond_atom_site_label_A
_geom_hbond_distance_DH
_geom_hbond_distance_HA
_geom_hbond_distance_DA
_geom_hbond_angle_DHA
_geom_hbond_site_symmetry_A
O1W H18 O5 0.69(5) 2.13(5) 2.800(3) 168(6) 2_554
O1W H19 O2 0.86(5) 1.86(5) 2.696(3) 164(4) 2_545
O2W H20 O11 0.84(5) 1.99(5) 2.818(3) 168(5) 2_564
O2W H21 O8 0.67(4) 2.09(4) 2.742(3) 163(5) 2_564
O3W H22 O4W 0.98(2) 2.34(5) 3.219(6) 148(7) 2_664
O3W H23 O4W 0.939(18) 1.94(2) 2.861(6) 168(3) .
O4 H15 O12 0.76(5) 1.89(5) 2.622(3) 162(5) 1_664
O4W H24 O3W 0.99(2) 2.29(5) 3.219(6) 156(8) 2_664
O10 H13 O6 0.75(4) 1.90(4) 2.638(3) 167(5) 1_455
O16 H14 O24 0.70(5) 2.46(5) 3.101(3) 153(5) 2_545
O16 H14 O23 0.70(5) 2.50(5) 3.148(3) 154(5) 2_554
O20 H17 O3W 0.90(5) 1.75(6) 2.617(4) 161(5) .
O22 H16 O17 0.74(4) 2.49(4) 3.102(3) 141(4) 2
O22 H16 O18 0.74(4) 2.50(4) 3.230(3) 166(5) 2
N1 H6 O21 0.90 2.43 3.191(4) 142.6 2_554
N1 H6 O5 0.90 2.53 3.188(4) 130.6 2_554
N1 H5 O14 0.90 1.90 2.800(4) 177.6 .
